data_4074612
loop_
_publ_author_name
'Yin, Gang-Qiang'
'Wei, Qiao-Hua'
'Zhang, Li-Yi'
'Chen, Zhong-Ning'

_publ_section_title
;
 Luminescent PtII&#x2212;MI(M = Cu, Ag, Au) Heteronuclear Alkynyl
 Complexes Prepared by Reaction of [Pt(C&#x22EE;CR)4]2-with
 [M2(dppm)2]2+(dppm = Bis(diphenylphosphino)methane)
;
_journal_issue 3
_journal_name_full Organometallics
_journal_page_first 580
_journal_paper_doi 10.1021/om050620e
_journal_volume 25
_journal_year 2006
_chemical_formula_sum 'C35 H30 Cl Cu N O4 P2 Pt0.5'
_chemical_formula_weight 787.07
_chemical_name_systematic
; 
 ? 
;
_space_group_IT_number 14
_symmetry_cell_setting monoclinic
_symmetry_space_group_name_Hall '-P 2ybc'
_symmetry_space_group_name_H-M 'P 1 21/c 1'
_atom_sites_solution_hydrogens geom
_atom_sites_solution_primary direct
_atom_sites_solution_secondary difmap
_audit_creation_method SHELXL-97
_cell_angle_alpha 90.00
_cell_angle_beta 109.7230(10)
_cell_angle_gamma 90.00
_cell_formula_units_Z 4
_cell_length_a 14.3979(2)
_cell_length_b 14.182
_cell_length_c 17.5610(3)
_cell_measurement_reflns_used 4434
_cell_measurement_temperature 293(2)
_cell_measurement_theta_max 25.12
_cell_measurement_theta_min 1.50
_cell_volume 3375.44(8)
_computing_cell_refinement 'Bruker SMART'
_computing_data_collection 'Bruker SMART'
_computing_data_reduction 'Bruker SHELXTL'
_computing_molecular_graphics 'Bruker SHELXTL'
_computing_publication_material 'Bruker SHELXTL'
_computing_structure_refinement 'SHELXL-97 (Sheldrick, 1997)'
_computing_structure_solution 'SHELXS-97 (Sheldrick, 1990)'
_diffrn_ambient_temperature 293(2)
_diffrn_measured_fraction_theta_full 0.985
_diffrn_measured_fraction_theta_max 0.985
_diffrn_measurement_device_type 'CCD area detector'
_diffrn_measurement_method 'phi and omega scans'
_diffrn_radiation_monochromator graphite
_diffrn_radiation_source 'fine-focus sealed tube'
_diffrn_radiation_type MoK\a
_diffrn_radiation_wavelength 0.71073
_diffrn_reflns_av_R_equivalents 0.0500
_diffrn_reflns_av_sigmaI/netI 0.0663
_diffrn_reflns_limit_h_max 17
_diffrn_reflns_limit_h_min -9
_diffrn_reflns_limit_k_max 10
_diffrn_reflns_limit_k_min -16
_diffrn_reflns_limit_l_max 20
_diffrn_reflns_limit_l_min -20
_diffrn_reflns_number 11065
_diffrn_reflns_theta_full 25.12
_diffrn_reflns_theta_max 25.12
_diffrn_reflns_theta_min 1.50
_exptl_absorpt_coefficient_mu 2.921
_exptl_absorpt_correction_T_max 1.0000
_exptl_absorpt_correction_T_min .6430
_exptl_absorpt_correction_type empirical
_exptl_absorpt_process_details 'SADABS (Sheldrick, 1996)'
_exptl_crystal_colour 'pale yellow'
_exptl_crystal_density_diffrn 1.549
_exptl_crystal_density_method 'not measured'
_exptl_crystal_description prism
_exptl_crystal_F_000 1576
_exptl_crystal_size_max .40
_exptl_crystal_size_mid .32
_exptl_crystal_size_min .32
_refine_diff_density_max 1.257
_refine_diff_density_min -0.990
_refine_diff_density_rms 0.161
_refine_ls_extinction_method none
_refine_ls_goodness_of_fit_ref 1.227
_refine_ls_hydrogen_treatment constr
_refine_ls_matrix_type full
_refine_ls_number_parameters 401
_refine_ls_number_reflns 5921
_refine_ls_number_restraints 10
_refine_ls_restrained_S_all 1.226
_refine_ls_R_factor_all 0.1115
_refine_ls_R_factor_gt 0.0734
_refine_ls_shift/su_max 0.000
_refine_ls_shift/su_mean 0.000
_refine_ls_structure_factor_coef Fsqd
_refine_ls_weighting_details 'calc w=1/[\s^2^(Fo^2^)+(0.0570P)^2^+22.4849P] where P=(Fo^2^+2Fc^2^)/3'
_refine_ls_weighting_scheme calc
_refine_ls_wR_factor_gt 0.1594
_refine_ls_wR_factor_ref 0.1831
_reflns_number_gt 4274
_reflns_number_total 5921
_reflns_threshold_expression >2sigma(I)
_cod_data_source_file om050620esi20051124_094200.cif
_cod_data_source_block Compoumd_7
_cod_depositor_comments
;
The following automatic conversions were performed:

'_symmetry_cell_setting' value 'Monoclinic' changed to 'monoclinic'
according to /home/saulius/struct/CIF-dictionaries/cif_core.dic
dictionary named 'cif_core.dic' version 2.4.1 from 2010-06-29.

Automatic conversion script
Id: cif_fix_values 1715 2011-07-08 13:25:40Z adriana 
;
_cod_original_cell_volume 3375.46(7)
_cod_original_sg_symbol_H-M P2(1)/c
_cod_original_formula_sum 'C35 H30 Cl Cu N O4 P2 Pt0.50'
_cod_database_code 4074612

loop_
_symmetry_equiv_pos_as_xyz
'x, y, z'
'-x, y+1/2, -z+1/2'
'-x, -y, -z'
'x, -y-1/2, z-1/2'

loop_
_atom_site_label
_atom_site_type_symbol
_atom_site_fract_x
_atom_site_fract_y
_atom_site_fract_z
_atom_site_U_iso_or_equiv
_atom_site_adp_type
_atom_site_occupancy
_atom_site_symmetry_multiplicity
_atom_site_calc_flag
_atom_site_refinement_flags
_atom_site_disorder_assembly
_atom_site_disorder_group
Pt Pt 0.0000 0.0000 0.0000 0.0409(2) Uani 1 2 d S . .
Cu Cu 0.22498(11) 0.08332(10) 0.11782(9) 0.0591(4) Uani 1 1 d . . .
Cl Cl -0.6529(3) -0.0239(5) -0.2981(3) 0.123(2) Uani 1 1 d D . .
P1 P 0.1799(2) -0.01890(19) 0.19988(17) 0.0446(7) Uani 1 1 d . . .
P2 P -0.1104(2) 0.12411(19) -0.04062(17) 0.0426(6) Uani 1 1 d . . .
O1 O -0.7034(11) -0.1033(9) -0.2826(10) 0.181(8) Uani 1 1 d D A .
O2 O -0.578(2) -0.008(2) -0.2233(13) 0.207(16) Uiso 0.63(4) 1 d PD A 1
O3 O -0.606(2) -0.071(2) -0.3466(18) 0.195(16) Uiso 0.63(4) 1 d PD A 1
O4 O -0.709(2) 0.0532(18) -0.341(2) 0.24(2) Uiso 0.63(4) 1 d PD A 1
O2' O -0.699(4) 0.044(3) -0.264(3) 0.22(3) Uiso 0.37(4) 1 d PD A 2
O3' O -0.5517(9) -0.013(2) -0.253(2) 0.105(14) Uiso 0.37(4) 1 d PD A 2
O4' O -0.665(3) -0.015(3) -0.3811(7) 0.143(19) Uiso 0.37(4) 1 d PD A 2
N1 N 0.3466(10) 0.1557(9) 0.1658(7) 0.087(4) Uani 1 1 d . . .
C01 C 0.4142(13) 0.2007(11) 0.1895(10) 0.096(5) Uani 1 1 d . . .
C02 C 0.5020(15) 0.2564(14) 0.2228(15) 0.164(10) Uani 1 1 d . . .
H02A H 0.5438 0.2279 0.2720 0.197 Uiso 1 1 calc R . .
H02B H 0.4844 0.3189 0.2339 0.197 Uiso 1 1 calc R . .
H02C H 0.5365 0.2595 0.1846 0.197 Uiso 1 1 calc R . .
C1 C 0.1408(9) -0.1336(7) 0.1504(6) 0.049(3) Uani 1 1 d . . .
H1A H 0.1934 -0.1792 0.1716 0.059 Uiso 1 1 calc R . .
H1B H 0.0835 -0.1560 0.1623 0.059 Uiso 1 1 calc R . .
C11 C 0.1135(8) 0.0860(8) 0.0034(7) 0.053(3) Uani 1 1 d . . .
C12 C 0.1782(9) 0.1378(8) -0.0036(7) 0.056(3) Uani 1 1 d . . .
C13 C 0.2377(10) 0.1977(9) -0.0343(9) 0.067(4) Uani 1 1 d . . .
C14 C 0.2764(11) 0.1634(11) -0.0902(11) 0.089(5) Uani 1 1 d . . .
H14A H 0.2644 0.1009 -0.1068 0.107 Uiso 1 1 calc R . .
C15 C 0.3324(12) 0.2184(14) -0.1224(12) 0.110(6) Uani 1 1 d . . .
H15A H 0.3567 0.1936 -0.1610 0.132 Uiso 1 1 calc R . .
C16 C 0.3520(13) 0.3088(16) -0.0980(13) 0.110(7) Uani 1 1 d . . .
H16A H 0.3905 0.3460 -0.1193 0.132 Uiso 1 1 calc R . .
C17 C 0.3157(14) 0.3455(11) -0.0423(11) 0.100(6) Uani 1 1 d . . .
H17A H 0.3301 0.4077 -0.0257 0.120 Uiso 1 1 calc R . .
C18 C 0.2565(12) 0.2913(10) -0.0090(10) 0.093(5) Uani 1 1 d . . .
H18A H 0.2310 0.3170 0.0285 0.111 Uiso 1 1 calc R . .
C21 C 0.2689(8) -0.0554(8) 0.2968(7) 0.047(3) Uani 1 1 d . . .
C22 C 0.2371(10) -0.1060(10) 0.3519(8) 0.069(4) Uani 1 1 d . . .
H22A H 0.1709 -0.1216 0.3394 0.083 Uiso 1 1 calc R . .
C23 C 0.3062(11) -0.1329(11) 0.4258(8) 0.079(4) Uani 1 1 d . . .
H23A H 0.2858 -0.1656 0.4634 0.094 Uiso 1 1 calc R . .
C24 C 0.4033(10) -0.1113(10) 0.4431(9) 0.073(4) Uani 1 1 d . . .
H24A H 0.4488 -0.1302 0.4923 0.087 Uiso 1 1 calc R . .
C25 C 0.4347(9) -0.0632(10) 0.3903(8) 0.068(4) Uani 1 1 d . . .
H25A H 0.5012 -0.0488 0.4032 0.081 Uiso 1 1 calc R . .
C26 C 0.3668(8) -0.0350(8) 0.3161(7) 0.052(3) Uani 1 1 d . . .
H26A H 0.3886 -0.0021 0.2795 0.062 Uiso 1 1 calc R . .
C31 C 0.0784(8) 0.0281(8) 0.2283(6) 0.046(3) Uani 1 1 d . . .
C32 C 0.0970(10) 0.1137(9) 0.2688(9) 0.073(4) Uani 1 1 d . . .
H32A H 0.1575 0.1436 0.2789 0.087 Uiso 1 1 calc R . .
C33 C 0.0241(12) 0.1547(11) 0.2942(10) 0.090(5) Uani 1 1 d . . .
H33A H 0.0365 0.2117 0.3220 0.108 Uiso 1 1 calc R . .
C34 C -0.0645(10) 0.1119(11) 0.2786(8) 0.072(4) Uani 1 1 d . . .
H34A H -0.1126 0.1404 0.2953 0.087 Uiso 1 1 calc R . .
C35 C -0.0844(10) 0.0284(11) 0.2391(8) 0.070(4) Uani 1 1 d . . .
H35A H -0.1455 -0.0003 0.2292 0.084 Uiso 1 1 calc R . .
C36 C -0.0138(8) -0.0144(9) 0.2133(7) 0.056(3) Uani 1 1 d . . .
H36A H -0.0277 -0.0716 0.1859 0.067 Uiso 1 1 calc R . .
C41 C -0.0711(8) 0.2412(7) 0.0014(6) 0.043(2) Uani 1 1 d . . .
C42 C -0.1252(10) 0.3187(8) -0.0356(7) 0.059(3) Uani 1 1 d . . .
H42A H -0.1775 0.3116 -0.0839 0.071 Uiso 1 1 calc R . .
C43 C -0.1018(13) 0.4077(8) -0.0010(9) 0.078(4) Uani 1 1 d . . .
H43A H -0.1384 0.4602 -0.0255 0.094 Uiso 1 1 calc R . .
C44 C -0.0243(13) 0.4166(10) 0.0695(10) 0.086(5) Uani 1 1 d . . .
H44A H -0.0079 0.4761 0.0922 0.104 Uiso 1 1 calc R . .
C45 C 0.0295(12) 0.3410(12) 0.1074(9) 0.090(5) Uani 1 1 d . . .
H45A H 0.0817 0.3491 0.1556 0.108 Uiso 1 1 calc R . .
C46 C 0.0062(10) 0.2506(9) 0.0736(8) 0.073(4) Uani 1 1 d . . .
H46A H 0.0421 0.1982 0.0993 0.088 Uiso 1 1 calc R . .
C51 C -0.2300(7) 0.1118(7) -0.0250(6) 0.044(3) Uani 1 1 d . . .
C52 C -0.3201(9) 0.1060(10) -0.0848(8) 0.069(4) Uani 1 1 d . . .
H52A H -0.3236 0.1078 -0.1387 0.083 Uiso 1 1 calc R . .
C53 C -0.4038(10) 0.0978(11) -0.0670(11) 0.088(5) Uani 1 1 d . . .
H53A H -0.4638 0.0914 -0.1088 0.106 Uiso 1 1 calc R . .
C54 C -0.4021(11) 0.0986(11) 0.0105(11) 0.085(5) Uani 1 1 d . . .
H54A H -0.4603 0.0936 0.0222 0.102 Uiso 1 1 calc R . .
C55 C -0.3129(13) 0.1070(10) 0.0715(9) 0.081(4) Uani 1 1 d . . .
H55A H -0.3103 0.1089 0.1251 0.097 Uiso 1 1 calc R . .
C56 C -0.2282(10) 0.1124(9) 0.0535(8) 0.068(4) Uani 1 1 d . . .
H56A H -0.1680 0.1166 0.0954 0.082 Uiso 1 1 calc R . .

loop_
_atom_site_aniso_label
_atom_site_aniso_U_11
_atom_site_aniso_U_22
_atom_site_aniso_U_33
_atom_site_aniso_U_23
_atom_site_aniso_U_13
_atom_site_aniso_U_12
Pt 0.0371(3) 0.0357(3) 0.0433(3) 0.0002(3) 0.0050(2) 0.0008(3)
Cu 0.0557(9) 0.0561(9) 0.0590(9) 0.0018(7) 0.0109(7) -0.0087(7)
Cl 0.075(3) 0.210(6) 0.083(3) -0.004(3) 0.023(2) -0.026(4)
P1 0.0409(14) 0.0434(17) 0.0472(15) -0.0041(12) 0.0118(12) -0.0022(12)
P2 0.0427(15) 0.0359(14) 0.0450(15) 0.0005(12) 0.0091(12) 0.0013(12)
O1 0.125(12) 0.28(2) 0.161(14) -0.012(14) 0.079(11) -0.068(14)
N1 0.091(9) 0.079(8) 0.074(8) 0.014(6) 0.006(7) -0.034(8)
C01 0.093(12) 0.083(11) 0.095(12) 0.019(9) 0.008(9) -0.044(10)
C02 0.116(17) 0.14(2) 0.22(3) -0.006(18) 0.030(17) -0.081(16)
C1 0.058(7) 0.041(6) 0.049(6) -0.006(5) 0.017(5) -0.001(5)
C11 0.040(6) 0.046(6) 0.063(7) 0.013(6) 0.002(5) 0.010(5)
C12 0.058(8) 0.043(6) 0.066(8) 0.001(6) 0.020(6) -0.014(6)
C13 0.054(8) 0.049(7) 0.081(9) 0.017(7) 0.000(7) -0.012(6)
C14 0.082(11) 0.070(10) 0.116(14) 0.015(9) 0.036(10) -0.008(9)
C15 0.081(12) 0.118(15) 0.146(17) 0.057(13) 0.056(12) 0.009(11)
C16 0.071(11) 0.118(17) 0.121(16) 0.061(14) 0.005(11) -0.037(11)
C17 0.109(14) 0.060(10) 0.098(14) 0.023(9) -0.008(11) -0.036(10)
C18 0.106(12) 0.053(8) 0.089(11) 0.013(8) -0.005(9) -0.022(8)
C21 0.040(6) 0.047(6) 0.053(7) -0.002(5) 0.013(5) 0.009(5)
C22 0.053(8) 0.084(9) 0.066(8) 0.006(7) 0.014(6) -0.003(7)
C23 0.082(10) 0.099(11) 0.052(8) 0.027(8) 0.020(7) 0.014(9)
C24 0.055(8) 0.087(10) 0.068(9) 0.000(8) 0.010(7) 0.013(8)
C25 0.042(7) 0.074(9) 0.081(9) -0.007(8) 0.012(7) 0.003(6)
C26 0.047(7) 0.056(6) 0.049(6) -0.005(5) 0.010(5) -0.005(5)
C31 0.046(6) 0.049(6) 0.039(6) 0.012(5) 0.009(5) 0.007(5)
C32 0.056(8) 0.056(8) 0.099(11) -0.014(7) 0.016(7) 0.007(6)
C33 0.090(12) 0.072(10) 0.107(12) -0.031(9) 0.032(10) 0.018(9)
C34 0.060(9) 0.097(11) 0.066(9) -0.004(8) 0.029(7) 0.021(8)
C35 0.054(8) 0.103(12) 0.054(7) 0.011(7) 0.019(6) 0.013(7)
C36 0.053(7) 0.065(8) 0.053(6) 0.005(6) 0.021(5) 0.005(6)
C41 0.057(7) 0.035(5) 0.038(6) -0.006(4) 0.017(5) -0.002(5)
C42 0.081(9) 0.044(7) 0.058(7) 0.008(6) 0.031(7) 0.003(6)
C43 0.132(14) 0.035(7) 0.075(10) 0.004(6) 0.045(10) 0.003(8)
C44 0.129(15) 0.055(9) 0.088(11) -0.022(8) 0.052(11) -0.023(9)
C45 0.097(12) 0.085(11) 0.078(10) -0.036(9) 0.015(9) -0.022(10)
C46 0.079(9) 0.058(8) 0.073(9) -0.021(7) 0.011(7) 0.007(7)
C51 0.034(6) 0.043(6) 0.051(7) 0.002(5) 0.009(5) 0.009(5)
C52 0.046(7) 0.088(10) 0.066(8) -0.010(7) 0.010(6) 0.014(7)
C53 0.045(8) 0.113(13) 0.110(13) -0.030(10) 0.031(8) -0.006(8)
C54 0.063(10) 0.090(11) 0.119(14) -0.012(10) 0.052(10) -0.004(8)
C55 0.115(13) 0.073(9) 0.068(9) 0.012(8) 0.050(10) 0.002(9)
C56 0.069(9) 0.074(9) 0.065(8) 0.015(7) 0.027(7) 0.008(7)

loop_
_atom_type_symbol
_atom_type_description
_atom_type_scat_dispersion_real
_atom_type_scat_dispersion_imag
_atom_type_scat_source
C C 0.0033 0.0016 'International Tables Vol C Tables 4.2.6.8 and 6.1.1.4'
H H 0.0000 0.0000 'International Tables Vol C Tables 4.2.6.8 and 6.1.1.4'
O O 0.0106 0.0060 'International Tables Vol C Tables 4.2.6.8 and 6.1.1.4'
N N 0.0061 0.0033 'International Tables Vol C Tables 4.2.6.8 and 6.1.1.4'
P P 0.1023 0.0942 'International Tables Vol C Tables 4.2.6.8 and 6.1.1.4'
Cl Cl 0.1484 0.1585 'International Tables Vol C Tables 4.2.6.8 and 6.1.1.4'
Cu Cu 0.3201 1.2651 'International Tables Vol C Tables 4.2.6.8 and 6.1.1.4'
Pt Pt -1.7033 8.3905 'International Tables Vol C Tables 4.2.6.8 and 6.1.1.4'

loop_
_geom_angle_atom_site_label_1
_geom_angle_atom_site_label_2
_geom_angle_atom_site_label_3
_geom_angle
_geom_angle_site_symmetry_1
_geom_angle_site_symmetry_3
C11 Pt C11 180.0(9) 3 .
C11 Pt P2 89.2(3) 3 .
C11 Pt P2 90.8(3) . .
C11 Pt P2 90.8(3) 3 3
C11 Pt P2 89.2(3) . 3
P2 Pt P2 180.00(15) . 3
N1 Cu C11 133.1(5) . .
N1 Cu C12 100.0(5) . .
C11 Cu C12 33.4(4) . .
N1 Cu P1 117.7(3) . .
C11 Cu P1 109.0(3) . .
C12 Cu P1 142.3(3) . .
O2 Cl O4 119(2) . .
O2 Cl O4' 137(2) . .
O4 Cl O4' 62.2(18) . .
O2 Cl O3' 30(2) . .
O4 Cl O3' 120(2) . .
O4' Cl O3' 108(2) . .
O2 Cl O1 103.5(18) . .
O4 Cl O1 118.7(18) . .
O4' Cl O1 112.1(18) . .
O3' Cl O1 118.5(17) . .
O2 Cl O2' 79(2) . .
O4 Cl O2' 56(2) . .
O4' Cl O2' 118(3) . .
O3' Cl O2' 103(2) . .
O1 Cl O2' 97(2) . .
O2 Cl O3 105.3(19) . .
O4 Cl O3 110.1(19) . .
O4' Cl O3 48.7(19) . .
O3' Cl O3 77.5(17) . .
O1 Cl O3 96.9(15) . .
O2' Cl O3 164(3) . .
C31 P1 C21 102.9(5) . .
C31 P1 C1 107.9(5) . .
C21 P1 C1 101.3(5) . .
C31 P1 Cu 111.4(3) . .
C21 P1 Cu 120.5(4) . .
C1 P1 Cu 111.7(4) . .
C41 P2 C1 106.8(5) . 3
C41 P2 C51 101.8(5) . .
C1 P2 C51 105.1(5) 3 .
C41 P2 Pt 118.6(4) . .
C1 P2 Pt 106.0(4) 3 .
C51 P2 Pt 117.5(3) . .
C01 N1 Cu 175.9(13) . .
N1 C01 C02 177.8(19) . .
C01 C02 H02A 109.5 . .
C01 C02 H02B 109.5 . .
H02A C02 H02B 109.5 . .
C01 C02 H02C 109.5 . .
H02A C02 H02C 109.5 . .
H02B C02 H02C 109.5 . .
P2 C1 P1 111.0(6) 3 .
P2 C1 H1A 109.4 3 .
P1 C1 H1A 109.4 . .
P2 C1 H1B 109.4 3 .
P1 C1 H1B 109.4 . .
H1A C1 H1B 108.0 . .
C12 C11 Pt 173.0(11) . .
C12 C11 Cu 75.3(8) . .
Pt C11 Cu 111.4(5) . .
C11 C12 C13 164.6(13) . .
C11 C12 Cu 71.3(8) . .
C13 C12 Cu 123.9(9) . .
C14 C13 C18 118.9(14) . .
C14 C13 C12 119.8(12) . .
C18 C13 C12 121.3(15) . .
C13 C14 C15 122.0(17) . .
C13 C14 H14A 119.0 . .
C15 C14 H14A 119.0 . .
C16 C15 C14 120(2) . .
C16 C15 H15A 120.1 . .
C14 C15 H15A 120.1 . .
C15 C16 C17 120.1(17) . .
C15 C16 H16A 119.9 . .
C17 C16 H16A 119.9 . .
C16 C17 C18 121.4(16) . .
C16 C17 H17A 119.3 . .
C18 C17 H17A 119.3 . .
C13 C18 C17 117.7(17) . .
C13 C18 H18A 121.1 . .
C17 C18 H18A 121.1 . .
C26 C21 C22 119.2(11) . .
C26 C21 P1 120.8(9) . .
C22 C21 P1 119.9(9) . .
C23 C22 C21 119.1(12) . .
C23 C22 H22A 120.4 . .
C21 C22 H22A 120.4 . .
C24 C23 C22 120.1(13) . .
C24 C23 H23A 120.0 . .
C22 C23 H23A 120.0 . .
C25 C24 C23 121.2(13) . .
C25 C24 H24A 119.4 . .
C23 C24 H24A 119.4 . .
C24 C25 C26 119.7(12) . .
C24 C25 H25A 120.1 . .
C26 C25 H25A 120.1 . .
C21 C26 C25 120.6(12) . .
C21 C26 H26A 119.7 . .
C25 C26 H26A 119.7 . .
C32 C31 C36 118.7(11) . .
C32 C31 P1 115.3(9) . .
C36 C31 P1 126.0(9) . .
C31 C32 C33 119.5(13) . .
C31 C32 H32A 120.3 . .
C33 C32 H32A 120.3 . .
C34 C33 C32 120.4(14) . .
C34 C33 H33A 119.8 . .
C32 C33 H33A 119.8 . .
C35 C34 C33 121.2(13) . .
C35 C34 H34A 119.4 . .
C33 C34 H34A 119.4 . .
C34 C35 C36 119.9(14) . .
C34 C35 H35A 120.0 . .
C36 C35 H35A 120.0 . .
C35 C36 C31 120.3(12) . .
C35 C36 H36A 119.8 . .
C31 C36 H36A 119.8 . .
C42 C41 C46 120.5(10) . .
C42 C41 P2 119.1(8) . .
C46 C41 P2 120.1(9) . .
C41 C42 C43 120.2(12) . .
C41 C42 H42A 119.9 . .
C43 C42 H42A 119.9 . .
C44 C43 C42 118.9(13) . .
C44 C43 H43A 120.6 . .
C42 C43 H43A 120.6 . .
C45 C44 C43 122.0(13) . .
C45 C44 H44A 119.0 . .
C43 C44 H44A 119.0 . .
C44 C45 C46 119.8(14) . .
C44 C45 H45A 120.1 . .
C46 C45 H45A 120.1 . .
C41 C46 C45 118.6(13) . .
C41 C46 H46A 120.7 . .
C45 C46 H46A 120.7 . .
C52 C51 C56 117.6(11) . .
C52 C51 P2 125.7(9) . .
C56 C51 P2 116.7(9) . .
C53 C52 C51 121.1(14) . .
C53 C52 H52A 119.4 . .
C51 C52 H52A 119.4 . .
C52 C53 C54 121.3(14) . .
C52 C53 H53A 119.4 . .
C54 C53 H53A 119.4 . .
C53 C54 C55 118.7(14) . .
C53 C54 H54A 120.6 . .
C55 C54 H54A 120.6 . .
C56 C55 C54 120.0(14) . .
C56 C55 H55A 120.0 . .
C54 C55 H55A 120.0 . .
C55 C56 C51 121.3(13) . .
C55 C56 H56A 119.4 . .
C51 C56 H56A 119.4 . .

loop_
_geom_bond_atom_site_label_1
_geom_bond_atom_site_label_2
_geom_bond_distance
_geom_bond_site_symmetry_2
Pt C11 2.024(12) 3
Pt C11 2.024(12) .
Pt P2 2.317(3) .
Pt P2 2.317(3) 3
Cu N1 1.958(12) .
Cu C11 2.106(11) .
Cu C12 2.151(12) .
Cu P1 2.287(3) .
Cl O2 1.412(5) .
Cl O4 1.413(5) .
Cl O4' 1.414(5) .
Cl O3' 1.414(5) .
Cl O1 1.415(5) .
Cl O2' 1.415(5) .
Cl O3 1.416(5) .
P1 C31 1.822(11) .
P1 C21 1.826(11) .
P1 C1 1.841(10) .
P2 C41 1.827(10) .
P2 C1 1.831(11) 3
P2 C51 1.841(11) .
N1 C01 1.121(16) .
C01 C02 1.44(2) .
C02 H02A 0.9600 .
C02 H02B 0.9600 .
C02 H02C 0.9600 .
C1 P2 1.831(11) 3
C1 H1A 0.9700 .
C1 H1B 0.9700 .
C11 C12 1.225(15) .
C12 C13 1.435(17) .
C13 C14 1.37(2) .
C13 C18 1.397(18) .
C14 C15 1.37(2) .
C14 H14A 0.9300 .
C15 C16 1.35(3) .
C15 H15A 0.9300 .
C16 C17 1.36(3) .
C16 H16A 0.9300 .
C17 C18 1.41(2) .
C17 H17A 0.9300 .
C18 H18A 0.9300 .
C21 C26 1.365(15) .
C21 C22 1.400(16) .
C22 C23 1.396(17) .
C22 H22A 0.9300 .
C23 C24 1.362(18) .
C23 H23A 0.9300 .
C24 C25 1.346(18) .
C24 H24A 0.9300 .
C25 C26 1.398(16) .
C25 H25A 0.9300 .
C26 H26A 0.9300 .
C31 C32 1.387(16) .
C31 C36 1.399(16) .
C32 C33 1.398(19) .
C32 H32A 0.9300 .
C33 C34 1.36(2) .
C33 H33A 0.9300 .
C34 C35 1.354(19) .
C34 H34A 0.9300 .
C35 C36 1.384(17) .
C35 H35A 0.9300 .
C36 H36A 0.9300 .
C41 C42 1.378(15) .
C41 C46 1.383(16) .
C42 C43 1.392(17) .
C42 H42A 0.9300 .
C43 C44 1.36(2) .
C43 H43A 0.9300 .
C44 C45 1.36(2) .
C44 H44A 0.9300 .
C45 C46 1.405(18) .
C45 H45A 0.9300 .
C46 H46A 0.9300 .
C51 C52 1.369(15) .
C51 C56 1.372(16) .
C52 C53 1.349(18) .
C52 H52A 0.9300 .
C53 C54 1.35(2) .
C53 H53A 0.9300 .
C54 C55 1.37(2) .
C54 H54A 0.9300 .
C55 C56 1.360(19) .
C55 H55A 0.9300 .
C56 H56A 0.9300 .
